data_7036488
loop_
_publ_author_name
'Swarnakar, Anindya K.'
'Ferguson, Michael J.'
'McDonald, Robert'
'Rivard, Eric'

_publ_section_title
;
 Transition metal-mediated donor-acceptor coordination of low-oxidation
 state Group 14 element halides.
;
_journal_issue 14
_journal_name_full 'Dalton transactions (Cambridge, England : 2003)'
_journal_page_first 6071
_journal_page_last 6078
_journal_paper_doi 10.1039/c5dt03018h
_journal_volume 45
_journal_year 2016
_chemical_formula_moiety 'C41 H66 Cl2 Ge O5 P2 Pt W, 0.5(C6 H14)'
_chemical_formula_sum 'C44 H73 Cl2 Ge O5 P2 Pt W'
_chemical_formula_weight 1266.39
_chemical_name_systematic
; 
 ? 
;
_space_group_crystal_system triclinic
_space_group_IT_number 2
_space_group_name_Hall '-P 1'
_space_group_name_H-M_alt 'P -1'
_symmetry_space_group_name_Hall '-P 1'
_symmetry_space_group_name_H-M 'P -1'
_atom_sites_solution_hydrogens geom
_audit_creation_method SHELXL-2013
_audit_update_record
;
2015-07-30 deposited with the CCDC.
2015-09-09 downloaded from the CCDC.
;
_cell_angle_alpha 105.848(2)
_cell_angle_beta 103.959(2)
_cell_angle_gamma 93.004(3)
_cell_formula_units_Z 2
_cell_length_a 10.172(2)
_cell_length_b 12.807(3)
_cell_length_c 20.478(4)
_cell_measurement_reflns_used 9783
_cell_measurement_temperature 173(2)
_cell_measurement_theta_max 27.52
_cell_measurement_theta_min 2.23
_cell_volume 2470.5(9)
_computing_cell_refinement 'Bruker SAINT'
_computing_data_collection 'Bruker APEX2'
_computing_data_reduction 'Bruker SAINT'
_computing_molecular_graphics 'Bruker SHELXTL'
_computing_publication_material 'Bruker SHELXTL'
_computing_structure_refinement 'SHELXL-2013 (Sheldrick, 2013)'
_computing_structure_solution 'SHELXT-2013 (Sheldrick 2013)'
_diffrn_ambient_temperature 173(2)
_diffrn_measured_fraction_theta_full 0.999
_diffrn_measured_fraction_theta_max 0.989
_diffrn_measurement_device_type 'Bruker APEX-II CCD'
_diffrn_measurement_method '\w scans'
_diffrn_radiation_type MoK\a
_diffrn_radiation_wavelength 0.71073
_diffrn_reflns_av_R_equivalents 0.0148
_diffrn_reflns_av_unetI/netI 0.0222
_diffrn_reflns_Laue_measured_fraction_full 0.999
_diffrn_reflns_Laue_measured_fraction_max 0.989
_diffrn_reflns_limit_h_max 13
_diffrn_reflns_limit_h_min -13
_diffrn_reflns_limit_k_max 16
_diffrn_reflns_limit_k_min -16
_diffrn_reflns_limit_l_max 26
_diffrn_reflns_limit_l_min -26
_diffrn_reflns_number 22384
_diffrn_reflns_point_group_measured_fraction_full 0.999
_diffrn_reflns_point_group_measured_fraction_max 0.989
_diffrn_reflns_theta_full 25.242
_diffrn_reflns_theta_max 27.589
_diffrn_reflns_theta_min 1.072
_exptl_absorpt_coefficient_mu 5.964
_exptl_absorpt_correction_T_max 0.7960
_exptl_absorpt_correction_T_min 0.3812
_exptl_absorpt_correction_type numerical
_exptl_absorpt_process_details 'SADABS (Sheldrick, 2008)'
_exptl_crystal_colour yellow
_exptl_crystal_density_diffrn 1.702
_exptl_crystal_description fragment
_exptl_crystal_F_000 1250
_exptl_crystal_size_max 0.297
_exptl_crystal_size_mid 0.099
_exptl_crystal_size_min 0.060
_refine_diff_density_max 1.248
_refine_diff_density_min -1.042
_refine_diff_density_rms 0.128
_refine_ls_extinction_method none
_refine_ls_goodness_of_fit_ref 1.117
_refine_ls_hydrogen_treatment constr
_refine_ls_matrix_type full
_refine_ls_number_parameters 534
_refine_ls_number_reflns 11338
_refine_ls_number_restraints 3
_refine_ls_restrained_S_all 1.118
_refine_ls_R_factor_all 0.0276
_refine_ls_R_factor_gt 0.0212
_refine_ls_shift/su_max 0.002
_refine_ls_shift/su_mean 0.000
_refine_ls_structure_factor_coef Fsqd
_refine_ls_weighting_details 'w=1/[\s^2^(Fo^2^)+(0.0333P)^2^+0.5140P] where P=(Fo^2^+2Fc^2^)/3'
_refine_ls_weighting_scheme calc
_refine_ls_wR_factor_gt 0.0533
_refine_ls_wR_factor_ref 0.0603
_reflns_Friedel_coverage 0.000
_reflns_number_gt 9930
_reflns_number_total 11338
_reflns_threshold_expression 'I > 2\s(I)'
_cod_data_source_file c5dt03018h2.cif
_cod_data_source_block riv13f2_cmpd_5
_cod_depositor_comments 'Adding full bibliography for 7036484--7036489.cif.'
_cod_original_cell_volume 2470.6(8)
_cod_database_code 7036488
_shelx_space_group_comment
; 
The symmetry employed for this shelxl refinement is uniquely defined 
by the following loop, which should always be used as a source of 
symmetry information in preference to the above space-group names. 
They are only intended as comments. 
;
_shelx_estimated_absorpt_t_min 0.270
_shelx_estimated_absorpt_t_max 0.716
_shelxl_version_number 2013-3

loop_
_space_group_symop_operation_xyz
'x, y, z'
'-x, -y, -z'

loop_
_atom_site_label
_atom_site_type_symbol
_atom_site_fract_x
_atom_site_fract_y
_atom_site_fract_z
_atom_site_U_iso_or_equiv
_atom_site_adp_type
_atom_site_occupancy
_atom_site_site_symmetry_order
_atom_site_calc_flag
_atom_site_refinement_flags_posn
_atom_site_refinement_flags_adp
_atom_site_refinement_flags_occupancy
_atom_site_disorder_assembly
_atom_site_disorder_group
Pt Pt 0.38138(2) 0.42202(2) 0.26899(2) 0.01895(4) Uani 1 1 d . . . . .
W W 0.33479(2) 0.18198(2) 0.04126(2) 0.02766(4) Uani 1 1 d . . . . .
Ge Ge 0.29273(3) 0.31805(2) 0.15041(2) 0.01764(7) Uani 1 1 d . . . . .
Cl1 Cl 0.48170(8) 0.51936(6) 0.39191(4) 0.02982(17) Uani 1 1 d . . . . .
Cl2 Cl 0.07760(8) 0.35748(7) 0.12046(4) 0.0374(2) Uani 1 1 d . . . . .
P1 P 0.33508(7) 0.27140(6) 0.30728(4) 0.01869(15) Uani 1 1 d . . . . .
P2 P 0.44572(8) 0.58025(6) 0.24119(4) 0.02103(15) Uani 1 1 d . . . . .
O1 O 0.3745(3) 0.0350(3) -0.10202(14) 0.0583(8) Uani 1 1 d . . . . .
O2 O 0.0118(3) 0.1176(2) -0.01439(15) 0.0546(8) Uani 1 1 d . . . . .
O3 O 0.3342(3) -0.0261(2) 0.09738(18) 0.0548(8) Uani 1 1 d . . . . .
O4 O 0.6563(3) 0.2231(2) 0.10624(16) 0.0516(7) Uani 1 1 d . . . . .
O5 O 0.3208(4) 0.3762(3) -0.02813(17) 0.0720(10) Uani 1 1 d . . . . .
C1 C 0.3609(4) 0.0873(3) -0.04894(19) 0.0392(9) Uani 1 1 d . . . . .
C2 C 0.1266(4) 0.1427(3) 0.00486(18) 0.0391(9) Uani 1 1 d . . . . .
C3 C 0.3347(3) 0.0488(3) 0.0781(2) 0.0357(8) Uani 1 1 d . . . . .
C4 C 0.5416(4) 0.2115(3) 0.08312(18) 0.0327(7) Uani 1 1 d . . . . .
C5 C 0.3272(4) 0.3080(3) -0.00164(19) 0.0424(9) Uani 1 1 d . . . . .
C11 C 0.2804(3) 0.3144(2) 0.38903(15) 0.0219(6) Uani 1 1 d . . . . .
H11 H 0.3626 0.3603 0.4248 0.026 Uiso 1 1 calc R U . . .
C12 C 0.1697(3) 0.3912(3) 0.38723(16) 0.0285(7) Uani 1 1 d . . . . .
H12A H 0.1933 0.4489 0.3667 0.034 Uiso 1 1 calc R U . . .
H12B H 0.0810 0.3495 0.3573 0.034 Uiso 1 1 calc R U . . .
C13 C 0.1585(4) 0.4434(3) 0.46199(18) 0.0399(9) Uani 1 1 d . . . . .
H13A H 0.2452 0.4897 0.4908 0.048 Uiso 1 1 calc R U . . .
H13B H 0.0847 0.4908 0.4606 0.048 Uiso 1 1 calc R U . . .
C14 C 0.1281(4) 0.3554(4) 0.49572(18) 0.0443(10) Uani 1 1 d . . . . .
H14A H 0.1273 0.3909 0.5450 0.053 Uiso 1 1 calc R U . . .
H14B H 0.0361 0.3153 0.4701 0.053 Uiso 1 1 calc R U . . .
C15 C 0.2323(4) 0.2745(3) 0.49491(17) 0.0359(8) Uani 1 1 d . . . . .
H15A H 0.2040 0.2158 0.5135 0.043 Uiso 1 1 calc R U . . .
H15B H 0.3221 0.3125 0.5260 0.043 Uiso 1 1 calc R U . . .
C16 C 0.2463(3) 0.2235(3) 0.42019(16) 0.0291(7) Uani 1 1 d . . . . .
H16A H 0.3196 0.1756 0.4217 0.035 Uiso 1 1 calc R U . . .
H16B H 0.1597 0.1783 0.3901 0.035 Uiso 1 1 calc R U . . .
C21 C 0.4922(3) 0.2080(2) 0.32981(15) 0.0217(6) Uani 1 1 d . . . . .
H21 H 0.4653 0.1383 0.3391 0.026 Uiso 1 1 calc R U . . .
C22 C 0.6013(3) 0.2775(3) 0.39554(16) 0.0283(7) Uani 1 1 d . . . . .
H22A H 0.6282 0.3484 0.3886 0.034 Uiso 1 1 calc R U . . .
H22B H 0.5628 0.2928 0.4367 0.034 Uiso 1 1 calc R U . . .
C23 C 0.7272(3) 0.2188(3) 0.41004(18) 0.0315(7) Uani 1 1 d . . . . .
H23A H 0.7969 0.2661 0.4518 0.038 Uiso 1 1 calc R U . . .
H23B H 0.7018 0.1506 0.4205 0.038 Uiso 1 1 calc R U . . .
C24 C 0.7869(3) 0.1912(3) 0.34679(19) 0.0372(8) Uani 1 1 d . . . . .
H24A H 0.8182 0.2596 0.3383 0.045 Uiso 1 1 calc R U . . .
H24B H 0.8668 0.1516 0.3568 0.045 Uiso 1 1 calc R U . . .
C25 C 0.6807(4) 0.1208(3) 0.28143(19) 0.0408(9) Uani 1 1 d . . . . .
H25A H 0.6552 0.0497 0.2884 0.049 Uiso 1 1 calc R U . . .
H25B H 0.7200 0.1063 0.2405 0.049 Uiso 1 1 calc R U . . .
C26 C 0.5536(3) 0.1780(3) 0.26655(16) 0.0314(7) Uani 1 1 d . . . . .
H26A H 0.4843 0.1292 0.2252 0.038 Uiso 1 1 calc R U . . .
H26B H 0.5778 0.2453 0.2549 0.038 Uiso 1 1 calc R U . . .
C31 C 0.2097(3) 0.1559(2) 0.24230(15) 0.0219(6) Uani 1 1 d . . . . .
H31 H 0.2316 0.1465 0.1961 0.026 Uiso 1 1 calc R U . . .
C32 C 0.2148(3) 0.0438(2) 0.25567(17) 0.0289(7) Uani 1 1 d . . . . .
H32A H 0.3077 0.0227 0.2582 0.035 Uiso 1 1 calc R U . . .
H32B H 0.1957 0.0491 0.3016 0.035 Uiso 1 1 calc R U . . .
C33 C 0.1111(4) -0.0445(3) 0.19773(19) 0.0360(8) Uani 1 1 d . . . . .
H33A H 0.1388 -0.0582 0.1533 0.043 Uiso 1 1 calc R U . . .
H33B H 0.1110 -0.1135 0.2108 0.043 Uiso 1 1 calc R U . . .
C34 C -0.0330(3) -0.0116(3) 0.1859(2) 0.0406(9) Uani 1 1 d . . . . .
H34A H -0.0656 -0.0069 0.2283 0.049 Uiso 1 1 calc R U . . .
H34B H -0.0956 -0.0683 0.1458 0.049 Uiso 1 1 calc R U . . .
C35 C -0.0352(3) 0.0988(3) 0.17055(19) 0.0377(8) Uani 1 1 d . . . . .
H35A H -0.0078 0.0932 0.1266 0.045 Uiso 1 1 calc R U . . .
H35B H -0.1289 0.1195 0.1640 0.045 Uiso 1 1 calc R U . . .
C36 C 0.0631(3) 0.1862(3) 0.23185(17) 0.0290(7) Uani 1 1 d . . . . .
H36A H 0.0341 0.1930 0.2755 0.035 Uiso 1 1 calc R U . . .
H36B H 0.0606 0.2578 0.2221 0.035 Uiso 1 1 calc R U . . .
C41 C 0.4385(3) 0.7031(2) 0.31263(15) 0.0240(6) Uani 1 1 d . . . . .
H41 H 0.5065 0.6961 0.3550 0.029 Uiso 1 1 calc R U . . .
C42 C 0.3021(3) 0.7045(3) 0.33308(17) 0.0300(7) Uani 1 1 d . . . . .
H42A H 0.2312 0.7234 0.2971 0.036 Uiso 1 1 calc R U . . .
H42B H 0.2716 0.6311 0.3352 0.036 Uiso 1 1 calc R U . . .
C43 C 0.3210(4) 0.7889(3) 0.40487(18) 0.0369(8) Uani 1 1 d . . . . .
H43A H 0.2331 0.7907 0.4176 0.044 Uiso 1 1 calc R U . . .
H43B H 0.3881 0.7674 0.4412 0.044 Uiso 1 1 calc R U . . .
C44 C 0.3710(4) 0.9022(3) 0.4032(2) 0.0418(9) Uani 1 1 d . . . . .
H44A H 0.3878 0.9547 0.4508 0.050 Uiso 1 1 calc R U . . .
H44B H 0.2995 0.9268 0.3706 0.050 Uiso 1 1 calc R U . . .
C45 C 0.5022(4) 0.9014(3) 0.37938(19) 0.0395(9) Uani 1 1 d . . . . .
H45A H 0.5765 0.8849 0.4149 0.047 Uiso 1 1 calc R U . . .
H45B H 0.5289 0.9748 0.3760 0.047 Uiso 1 1 calc R U . . .
C46 C 0.4841(4) 0.8158(3) 0.30743(18) 0.0323(7) Uani 1 1 d . . . . .
H46A H 0.4146 0.8346 0.2708 0.039 Uiso 1 1 calc R U . . .
H46B H 0.5714 0.8148 0.2941 0.039 Uiso 1 1 calc R U . . .
C51 C 0.6262(3) 0.5848(3) 0.23832(15) 0.0250(6) Uani 1 1 d . . . . .
H51 H 0.6509 0.6538 0.2277 0.030 Uiso 1 1 calc R U . . .
C52 C 0.7267(3) 0.5861(3) 0.30799(17) 0.0341(8) Uani 1 1 d . . . . .
H52A H 0.7197 0.6513 0.3457 0.041 Uiso 1 1 calc R U . . .
H52B H 0.7018 0.5203 0.3211 0.041 Uiso 1 1 calc R U . . .
C53 C 0.8736(4) 0.5882(4) 0.30225(19) 0.0480(11) Uani 1 1 d . . . . .
H53A H 0.9017 0.6576 0.2940 0.058 Uiso 1 1 calc R U . . .
H53B H 0.9347 0.5852 0.3472 0.058 Uiso 1 1 calc R U . . .
C54 C 0.8886(4) 0.4922(4) 0.2424(2) 0.0485(10) Uani 1 1 d . . . . .
H54A H 0.9837 0.4978 0.2385 0.058 Uiso 1 1 calc R U . . .
H54B H 0.8690 0.4227 0.2527 0.058 Uiso 1 1 calc R U . . .
C55 C 0.7916(4) 0.4919(4) 0.17363(19) 0.0424(9) Uani 1 1 d . . . . .
H55A H 0.7996 0.4272 0.1358 0.051 Uiso 1 1 calc R U . . .
H55B H 0.8169 0.5583 0.1613 0.051 Uiso 1 1 calc R U . . .
C56 C 0.6436(3) 0.4888(3) 0.17853(17) 0.0335(8) Uani 1 1 d . . . . .
H56A H 0.6157 0.4192 0.1866 0.040 Uiso 1 1 calc R U . . .
H56B H 0.5832 0.4915 0.1333 0.040 Uiso 1 1 calc R U . . .
C61 C 0.3533(3) 0.5966(3) 0.15506(16) 0.0272(7) Uani 1 1 d . . . . .
H61 H 0.3407 0.5227 0.1200 0.033 Uiso 1 1 calc R U . . .
C62 C 0.4274(4) 0.6749(3) 0.12649(17) 0.0357(8) Uani 1 1 d . . . . .
H62A H 0.4384 0.7506 0.1580 0.043 Uiso 1 1 calc R U . . .
H62B H 0.5195 0.6542 0.1255 0.043 Uiso 1 1 calc R U . . .
C63 C 0.3463(4) 0.6704(3) 0.05215(18) 0.0433(9) Uani 1 1 d . . . . .
H63A H 0.3924 0.7248 0.0360 0.052 Uiso 1 1 calc R U . . .
H63B H 0.3452 0.5970 0.0197 0.052 Uiso 1 1 calc R U . . .
C64 C 0.2010(4) 0.6936(3) 0.0492(2) 0.0485(10) Uani 1 1 d . . . . .
H64A H 0.2016 0.7707 0.0761 0.058 Uiso 1 1 calc R U . . .
H64B H 0.1502 0.6834 -0.0004 0.058 Uiso 1 1 calc R U . . .
C65 C 0.1288(4) 0.6190(3) 0.07903(19) 0.0446(9) Uani 1 1 d . . . . .
H65A H 0.1182 0.5426 0.0487 0.053 Uiso 1 1 calc R U . . .
H65B H 0.0365 0.6398 0.0793 0.053 Uiso 1 1 calc R U . . .
C66 C 0.2096(3) 0.6265(3) 0.15460(17) 0.0330(7) Uani 1 1 d . . . . .
H66A H 0.2155 0.7018 0.1858 0.040 Uiso 1 1 calc R U . . .
H66B H 0.1617 0.5759 0.1727 0.040 Uiso 1 1 calc R U . . .
C1SA C 0.0077(14) -0.0033(10) 0.4654(5) 0.070(3) Uani 0.6 1 d . . P A 1
H1SA H 0.1046 -0.0105 0.4666 0.084 Uiso 0.6 1 calc R U P A 1
H1SB H -0.0109 0.0674 0.4564 0.084 Uiso 0.6 1 calc R U P A 1
C2SA C -0.0770(12) -0.0915(10) 0.4046(5) 0.068(3) Uani 0.6 1 d . . P A 1
H2SA H -0.0597 -0.1621 0.4139 0.081 Uiso 0.6 1 calc R U P A 1
H2SB H -0.1740 -0.0835 0.4028 0.081 Uiso 0.6 1 calc R U P A 1
C3SA C -0.0593(14) -0.0983(8) 0.3370(6) 0.089(3) Uani 0.6 1 d . . P A 1
H3SA H -0.1367 -0.1456 0.3007 0.106 Uiso 0.6 1 calc R U P A 1
H3SB H 0.0255 -0.1291 0.3325 0.106 Uiso 0.6 1 calc R U P A 1
H3SC H -0.0544 -0.0251 0.3309 0.106 Uiso 0.6 1 calc R U P A 1
C1SB C 0.052(3) -0.0356(14) 0.4848(12) 0.119(10) Uani 0.4 1 d D . P B 2
H1SC H 0.0483 -0.1065 0.4954 0.143 Uiso 0.4 1 calc R U P B 2
H1SD H 0.1459 0.0028 0.5050 0.143 Uiso 0.4 1 calc R U P B 2
C2SB C 0.0048(16) -0.0536(16) 0.4028(10) 0.091(5) Uani 0.4 1 d D . P B 2
H2SC H 0.0289 0.0162 0.3940 0.110 Uiso 0.4 1 calc R U P B 2
H2SD H 0.0585 -0.1078 0.3803 0.110 Uiso 0.4 1 calc R U P B 2
C3SB C -0.1452(16) -0.0919(17) 0.3665(14) 0.113(8) Uani 0.4 1 d D . P B 2
H3SD H -0.1625 -0.0976 0.3163 0.136 Uiso 0.4 1 calc R U P B 2
H3SE H -0.2004 -0.0392 0.3879 0.136 Uiso 0.4 1 calc R U P B 2
H3SF H -0.1698 -0.1637 0.3716 0.136 Uiso 0.4 1 calc R U P B 2

loop_
_atom_site_aniso_label
_atom_site_aniso_U_11
_atom_site_aniso_U_22
_atom_site_aniso_U_33
_atom_site_aniso_U_23
_atom_site_aniso_U_13
_atom_site_aniso_U_12
Pt 0.01866(6) 0.01893(6) 0.01803(6) 0.00474(4) 0.00340(4) 0.00237(4)
W 0.02557(7) 0.02948(8) 0.02387(7) 0.00202(5) 0.00450(5) 0.00928(5)
Ge 0.01755(14) 0.01847(14) 0.01418(13) 0.00130(11) 0.00270(11) 0.00468(11)
Cl1 0.0393(4) 0.0234(4) 0.0208(3) 0.0054(3) 0.0001(3) -0.0055(3)
Cl2 0.0274(4) 0.0414(5) 0.0332(4) -0.0018(4) 0.0018(3) 0.0131(4)
P1 0.0163(3) 0.0192(4) 0.0195(3) 0.0045(3) 0.0041(3) 0.0019(3)
P2 0.0233(4) 0.0210(4) 0.0196(4) 0.0067(3) 0.0062(3) 0.0041(3)
O1 0.0408(16) 0.072(2) 0.0418(16) -0.0167(14) 0.0098(13) 0.0157(15)
O2 0.0326(15) 0.0608(19) 0.0495(16) -0.0086(14) -0.0001(13) 0.0087(13)
O3 0.0487(17) 0.0411(16) 0.084(2) 0.0247(16) 0.0275(16) 0.0110(13)
O4 0.0299(15) 0.0503(17) 0.0680(19) 0.0127(15) 0.0056(13) 0.0078(12)
O5 0.117(3) 0.064(2) 0.061(2) 0.0366(18) 0.045(2) 0.043(2)
C1 0.0255(17) 0.049(2) 0.0330(18) -0.0016(16) 0.0022(14) 0.0116(16)
C2 0.0297(19) 0.043(2) 0.0313(18) -0.0059(15) 0.0012(15) 0.0108(16)
C3 0.0265(17) 0.0317(19) 0.047(2) 0.0070(16) 0.0115(15) 0.0075(14)
C4 0.0313(19) 0.0309(18) 0.0351(18) 0.0067(14) 0.0101(15) 0.0078(14)
C5 0.055(2) 0.048(2) 0.0320(19) 0.0139(17) 0.0186(17) 0.0275(19)
C11 0.0185(14) 0.0239(15) 0.0206(14) 0.0026(11) 0.0054(11) 0.0001(12)
C12 0.0239(16) 0.0344(18) 0.0257(16) 0.0043(13) 0.0083(13) 0.0073(13)
C13 0.0327(19) 0.049(2) 0.0296(18) -0.0057(16) 0.0105(15) 0.0125(17)
C14 0.0318(19) 0.072(3) 0.0240(17) 0.0027(17) 0.0125(15) 0.0015(19)
C15 0.0322(18) 0.049(2) 0.0214(16) 0.0076(15) 0.0039(14) -0.0115(16)
C16 0.0289(17) 0.0297(17) 0.0273(16) 0.0068(13) 0.0083(13) -0.0053(14)
C21 0.0172(14) 0.0240(15) 0.0235(14) 0.0067(12) 0.0046(11) 0.0036(11)
C22 0.0198(15) 0.0340(18) 0.0267(16) 0.0049(13) 0.0023(12) 0.0039(13)
C23 0.0186(15) 0.0376(19) 0.0341(17) 0.0096(15) 0.0000(13) 0.0053(14)
C24 0.0173(15) 0.051(2) 0.045(2) 0.0161(17) 0.0070(14) 0.0105(15)
C25 0.0280(18) 0.058(2) 0.0346(19) 0.0082(17) 0.0082(15) 0.0220(17)
C26 0.0263(16) 0.044(2) 0.0226(15) 0.0060(14) 0.0069(13) 0.0133(15)
C31 0.0167(14) 0.0245(15) 0.0205(14) 0.0016(12) 0.0035(11) 0.0015(11)
C32 0.0239(16) 0.0231(16) 0.0333(17) 0.0027(13) 0.0027(13) 0.0001(13)
C33 0.0323(18) 0.0234(17) 0.043(2) -0.0018(14) 0.0079(15) -0.0036(14)
C34 0.0255(17) 0.0352(19) 0.046(2) -0.0038(16) 0.0015(15) -0.0079(15)
C35 0.0218(16) 0.042(2) 0.0388(19) 0.0026(16) -0.0007(14) 0.0021(15)
C36 0.0196(15) 0.0302(17) 0.0309(17) 0.0024(13) 0.0027(13) 0.0034(13)
C41 0.0298(16) 0.0199(15) 0.0229(15) 0.0048(12) 0.0094(13) 0.0041(12)
C42 0.0332(18) 0.0277(17) 0.0310(17) 0.0072(13) 0.0135(14) 0.0058(14)
C43 0.043(2) 0.038(2) 0.0335(18) 0.0095(15) 0.0172(16) 0.0115(16)
C44 0.057(2) 0.0293(19) 0.0361(19) 0.0013(15) 0.0151(18) 0.0134(17)
C45 0.057(2) 0.0207(16) 0.039(2) 0.0052(14) 0.0127(18) 0.0024(16)
C46 0.042(2) 0.0233(16) 0.0345(18) 0.0098(14) 0.0143(15) 0.0040(14)
C51 0.0246(16) 0.0273(16) 0.0240(15) 0.0079(12) 0.0075(12) 0.0039(13)
C52 0.0263(17) 0.052(2) 0.0243(16) 0.0087(15) 0.0084(13) 0.0096(15)
C53 0.0248(18) 0.084(3) 0.0289(18) 0.0061(19) 0.0061(15) 0.0093(19)
C54 0.031(2) 0.074(3) 0.047(2) 0.016(2) 0.0208(17) 0.020(2)
C55 0.0340(19) 0.057(2) 0.0350(19) 0.0031(17) 0.0176(16) 0.0078(18)
C56 0.0308(18) 0.0369(19) 0.0290(17) -0.0002(14) 0.0120(14) 0.0053(15)
C61 0.0331(17) 0.0255(16) 0.0224(15) 0.0077(12) 0.0051(13) 0.0045(13)
C62 0.042(2) 0.041(2) 0.0279(17) 0.0179(15) 0.0074(15) 0.0064(16)
C63 0.063(3) 0.042(2) 0.0281(18) 0.0190(16) 0.0079(17) 0.0088(19)
C64 0.064(3) 0.044(2) 0.0313(19) 0.0126(17) -0.0029(18) 0.016(2)
C65 0.034(2) 0.054(2) 0.0339(19) 0.0091(17) -0.0076(16) 0.0101(18)
C66 0.0311(18) 0.0333(18) 0.0312(17) 0.0079(14) 0.0027(14) 0.0088(14)
C1SA 0.096(8) 0.050(6) 0.062(6) 0.017(5) 0.023(6) -0.012(6)
C2SA 0.050(6) 0.091(7) 0.059(6) 0.019(5) 0.015(5) -0.006(6)
C3SA 0.124(10) 0.054(5) 0.111(9) 0.039(6) 0.056(8) 0.014(6)
C1SB 0.18(3) 0.052(11) 0.15(2) 0.062(13) 0.06(2) 0.018(12)
C2SB 0.050(9) 0.120(15) 0.104(15) 0.057(13) 0.001(9) -0.013(9)
C3SB 0.055(10) 0.125(16) 0.21(3) 0.107(19) 0.064(14) 0.011(11)

loop_
_atom_type_symbol
_atom_type_description
_atom_type_scat_dispersion_real
_atom_type_scat_dispersion_imag
_atom_type_scat_source
C C 0.0033 0.0016 'International Tables Vol C Tables 4.2.6.8 and 6.1.1.4'
H H 0.0000 0.0000 'International Tables Vol C Tables 4.2.6.8 and 6.1.1.4'
O O 0.0106 0.0060 'International Tables Vol C Tables 4.2.6.8 and 6.1.1.4'
P P 0.1023 0.0942 'International Tables Vol C Tables 4.2.6.8 and 6.1.1.4'
Cl Cl 0.1484 0.1585 'International Tables Vol C Tables 4.2.6.8 and 6.1.1.4'
Ge Ge 0.1547 1.8001 'International Tables Vol C Tables 4.2.6.8 and 6.1.1.4'
W W -0.8490 6.8722 'International Tables Vol C Tables 4.2.6.8 and 6.1.1.4'
Pt Pt -1.7033 8.3905 'International Tables Vol C Tables 4.2.6.8 and 6.1.1.4'

loop_
_geom_angle_atom_site_label_1
_geom_angle_atom_site_label_2
_geom_angle_atom_site_label_3
_geom_angle
_geom_angle_site_symmetry_1
P1 Pt P2 174.18(3) .
P1 Pt Ge 91.40(2) .
P2 Pt Ge 93.82(2) .
P1 Pt Cl1 86.21(3) .
P2 Pt Cl1 88.45(3) .
Ge Pt Cl1 176.20(2) .
C1 W C5 87.70(15) .
C1 W C4 89.96(14) .
C5 W C4 94.24(16) .
C1 W C3 89.46(16) .
C5 W C3 176.23(15) .
C4 W C3 88.24(14) .
C1 W C2 91.40(14) .
C5 W C2 91.00(17) .
C4 W C2 174.64(15) .
C3 W C2 86.59(15) .
C1 W Ge 174.08(11) .
C5 W Ge 86.62(10) .
C4 W Ge 92.11(9) .
C3 W Ge 96.14(10) .
C2 W Ge 87.05(9) .
Cl2 Ge Pt 104.87(2) .
Cl2 Ge W 107.66(2) .
Pt Ge W 147.463(16) .
C11 P1 C21 105.60(13) .
C11 P1 C31 109.09(13) .
C21 P1 C31 103.99(13) .
C11 P1 Pt 110.80(10) .
C21 P1 Pt 110.10(10) .
C31 P1 Pt 116.53(10) .
C51 P2 C41 105.70(14) .
C51 P2 C61 103.93(14) .
C41 P2 C61 109.12(14) .
C51 P2 Pt 109.61(10) .
C41 P2 Pt 109.53(10) .
C61 P2 Pt 118.15(11) .
O1 C1 W 177.9(4) .
O2 C2 W 177.4(4) .
O3 C3 W 178.8(3) .
O4 C4 W 177.0(3) .
O5 C5 W 177.5(4) .
C16 C11 C12 111.0(3) .
C16 C11 P1 116.5(2) .
C12 C11 P1 114.5(2) .
C13 C12 C11 109.6(3) .
C14 C13 C12 110.6(3) .
C15 C14 C13 112.4(3) .
C14 C15 C16 111.4(3) .
C11 C16 C15 109.7(3) .
C22 C21 C26 109.8(2) .
C22 C21 P1 114.8(2) .
C26 C21 P1 109.8(2) .
C23 C22 C21 111.1(3) .
C24 C23 C22 110.8(3) .
C25 C24 C23 110.6(3) .
C24 C25 C26 110.7(3) .
C25 C26 C21 111.9(3) .
C32 C31 C36 110.2(3) .
C32 C31 P1 116.8(2) .
C36 C31 P1 111.0(2) .
C33 C32 C31 111.9(3) .
C34 C33 C32 112.0(3) .
C33 C34 C35 110.8(3) .
C36 C35 C34 109.7(3) .
C35 C36 C31 110.4(3) .
C46 C41 C42 109.9(3) .
C46 C41 P2 118.5(2) .
C42 C41 P2 114.1(2) .
C43 C42 C41 109.5(3) .
C44 C43 C42 110.6(3) .
C43 C44 C45 111.2(3) .
C44 C45 C46 111.5(3) .
C41 C46 C45 108.8(3) .
C56 C51 C52 109.7(3) .
C56 C51 P2 110.4(2) .
C52 C51 P2 113.9(2) .
C53 C52 C51 111.6(3) .
C54 C53 C52 111.5(3) .
C55 C54 C53 110.4(3) .
C54 C55 C56 111.3(3) .
C55 C56 C51 111.7(3) .
C66 C61 C62 109.7(3) .
C66 C61 P2 112.0(2) .
C62 C61 P2 116.5(2) .
C63 C62 C61 110.5(3) .
C64 C63 C62 112.1(3) .
C65 C64 C63 111.6(3) .
C64 C65 C66 111.0(3) .
C61 C66 C65 109.9(3) .
C1SA C1SA C2SA 118.5(12) 2_556
C3SA C2SA C1SA 118.0(11) .
C1SB C1SB C2SB 105(2) 2_556
C3SB C2SB C1SB 116.9(19) .

loop_
_geom_bond_atom_site_label_1
_geom_bond_atom_site_label_2
_geom_bond_distance
_geom_bond_site_symmetry_2
Pt P1 2.3381(8) .
Pt P2 2.3516(9) .
Pt Ge 2.3526(5) .
Pt Cl1 2.4176(8) .
W C1 2.000(4) .
W C5 2.034(4) .
W C4 2.043(4) .
W C3 2.045(4) .
W C2 2.054(4) .
W Ge 2.5745(5) .
Ge Cl2 2.2489(9) .
P1 C11 1.842(3) .
P1 C21 1.847(3) .
P1 C31 1.869(3) .
P2 C51 1.849(3) .
P2 C41 1.852(3) .
P2 C61 1.860(3) .
O1 C1 1.155(4) .
O2 C2 1.136(4) .
O3 C3 1.133(4) .
O4 C4 1.133(4) .
O5 C5 1.144(5) .
C11 C16 1.533(4) .
C11 C12 1.533(4) .
C12 C13 1.529(4) .
C13 C14 1.528(6) .
C14 C15 1.521(5) .
C15 C16 1.535(4) .
C21 C22 1.535(4) .
C21 C26 1.536(4) .
C22 C23 1.527(4) .
C23 C24 1.524(5) .
C24 C25 1.521(5) .
C25 C26 1.527(4) .
C31 C32 1.534(4) .
C31 C36 1.541(4) .
C32 C33 1.529(4) .
C33 C34 1.528(5) .
C34 C35 1.530(5) .
C35 C36 1.530(4) .
C41 C46 1.531(4) .
C41 C42 1.542(4) .
C42 C43 1.530(5) .
C43 C44 1.525(5) .
C44 C45 1.527(5) .
C45 C46 1.540(5) .
C51 C56 1.532(4) .
C51 C52 1.537(4) .
C52 C53 1.526(5) .
C53 C54 1.525(5) .
C54 C55 1.511(5) .
C55 C56 1.532(5) .
C61 C66 1.528(5) .
C61 C62 1.540(5) .
C62 C63 1.530(5) .
C63 C64 1.513(6) .
C64 C65 1.513(6) .
C65 C66 1.542(5) .
C1SA C1SA 1.44(2) 2_556
C1SA C2SA 1.477(15) .
C2SA C3SA 1.419(14) .
C1SB C1SB 1.56(2) 2_556
C1SB C2SB 1.578(19) .
C2SB C3SB 1.516(17) .

loop_
_geom_torsion_atom_site_label_1
_geom_torsion_atom_site_label_2
_geom_torsion_atom_site_label_3
_geom_torsion_atom_site_label_4
_geom_torsion
_geom_torsion_site_symmetry_1
P1 Pt Ge Cl2 97.77(3) .
P2 Pt Ge Cl2 -84.82(4) .
P1 Pt Ge W -83.04(3) .
P2 Pt Ge W 94.36(3) .
Ge Pt P1 C11 -143.60(10) .
Cl1 Pt P1 C11 39.36(10) .
Ge Pt P1 C21 99.96(10) .
Cl1 Pt P1 C21 -77.09(10) .
Ge Pt P1 C31 -18.10(11) .
Cl1 Pt P1 C31 164.86(11) .
Ge Pt P2 C51 -93.96(10) .
Cl1 Pt P2 C51 82.98(10) .
Ge Pt P2 C41 150.49(11) .
Cl1 Pt P2 C41 -32.57(11) .
Ge Pt P2 C61 24.75(12) .
Cl1 Pt P2 C61 -158.30(12) .
C21 P1 C11 C16 -60.9(2) .
C31 P1 C11 C16 50.3(3) .
Pt P1 C11 C16 179.91(19) .
C21 P1 C11 C12 167.3(2) .
C31 P1 C11 C12 -81.5(2) .
Pt P1 C11 C12 48.1(2) .
C16 C11 C12 C13 59.7(3) .
P1 C11 C12 C13 -165.9(2) .
C11 C12 C13 C14 -57.0(4) .
C12 C13 C14 C15 55.1(4) .
C13 C14 C15 C16 -54.2(4) .
C12 C11 C16 C15 -58.4(3) .
P1 C11 C16 C15 168.2(2) .
C14 C15 C16 C11 55.1(4) .
C11 P1 C21 C22 -50.8(3) .
C31 P1 C21 C22 -165.6(2) .
Pt P1 C21 C22 68.8(2) .
C11 P1 C21 C26 -175.1(2) .
C31 P1 C21 C26 70.1(2) .
Pt P1 C21 C26 -55.5(2) .
C26 C21 C22 C23 -55.6(4) .
P1 C21 C22 C23 -180.0(2) .
C21 C22 C23 C24 57.5(4) .
C22 C23 C24 C25 -57.7(4) .
C23 C24 C25 C26 56.8(4) .
C24 C25 C26 C21 -56.2(4) .
C22 C21 C26 C25 55.2(4) .
P1 C21 C26 C25 -177.6(3) .
C11 P1 C31 C32 -74.3(2) .
C21 P1 C31 C32 38.0(3) .
Pt P1 C31 C32 159.32(19) .
C11 P1 C31 C36 53.2(3) .
C21 P1 C31 C36 165.5(2) .
Pt P1 C31 C36 -73.2(2) .
C36 C31 C32 C33 54.1(4) .
P1 C31 C32 C33 -178.0(2) .
C31 C32 C33 C34 -53.1(4) .
C32 C33 C34 C35 55.0(4) .
C33 C34 C35 C36 -58.2(4) .
C34 C35 C36 C31 60.0(4) .
C32 C31 C36 C35 -57.9(4) .
P1 C31 C36 C35 171.1(2) .
C51 P2 C41 C46 58.7(3) .
C61 P2 C41 C46 -52.5(3) .
Pt P2 C41 C46 176.7(2) .
C51 P2 C41 C42 -169.5(2) .
C61 P2 C41 C42 79.3(3) .
Pt P2 C41 C42 -51.4(2) .
C46 C41 C42 C43 -60.9(3) .
P2 C41 C42 C43 163.2(2) .
C41 C42 C43 C44 58.2(4) .
C42 C43 C44 C45 -55.7(4) .
C43 C44 C45 C46 55.6(4) .
C42 C41 C46 C45 59.8(4) .
P2 C41 C46 C45 -166.5(2) .
C44 C45 C46 C41 -57.3(4) .
C41 P2 C51 C56 -177.6(2) .
C61 P2 C51 C56 -62.7(2) .
Pt P2 C51 C56 64.4(2) .
C41 P2 C51 C52 58.5(3) .
C61 P2 C51 C52 173.4(2) .
Pt P2 C51 C52 -59.5(2) .
C56 C51 C52 C53 54.9(4) .
P2 C51 C52 C53 179.2(3) .
C51 C52 C53 C54 -56.2(5) .
C52 C53 C54 C55 56.4(5) .
C53 C54 C55 C56 -56.5(5) .
C54 C55 C56 C51 56.9(4) .
C52 C51 C56 C55 -55.1(4) .
P2 C51 C56 C55 178.6(3) .
C51 P2 C61 C66 -164.2(2) .
C41 P2 C61 C66 -51.8(3) .
Pt P2 C61 C66 74.1(2) .
C51 P2 C61 C62 -36.8(3) .
C41 P2 C61 C62 75.6(3) .
Pt P2 C61 C62 -158.5(2) .
C66 C61 C62 C63 -57.6(4) .
P2 C61 C62 C63 173.8(2) .
C61 C62 C63 C64 55.1(4) .
C62 C63 C64 C65 -54.0(4) .
C63 C64 C65 C66 55.2(4) .
C62 C61 C66 C65 59.0(4) .
P2 C61 C66 C65 -170.0(2) .
C64 C65 C66 C61 -58.1(4) .
C1SA C1SA C2SA C3SA -178.9(16) 2_556
C1SB C1SB C2SB C3SB -49(3) 2_556
